data_1546226
loop_
_publ_author_name
'Saputra, Mirza A.'
'Dange, Nitin S.'
'Cleveland, Alexander H.'
'Malone, Joshua A.'
'Fronczek, Frank R.'
'Kartika, Rendy'

_publ_section_title
;
 Regioselective Functionalization of Enamides at the \a-Carbon via
 Unsymmetrical 2-Amidoallyl Cations.
;
_journal_issue 9
_journal_name_full 'Organic letters'
_journal_page_first 2414
_journal_page_last 2417
_journal_paper_doi 10.1021/acs.orglett.7b00962
_journal_volume 19
_journal_year 2017
_chemical_formula_moiety 'C27 H26 N2 O2 S'
_chemical_formula_sum 'C27 H26 N2 O2 S'
_chemical_formula_weight 442.56
_chemical_name_systematic
; 
 ? 
;
_space_group_IT_number 14
_symmetry_cell_setting monoclinic
_symmetry_space_group_name_Hall '-P 2ybc'
_symmetry_space_group_name_H-M 'P 1 21/c 1'
_atom_sites_solution_hydrogens geom
_atom_sites_solution_primary direct
_atom_sites_solution_secondary difmap
_audit_creation_method SHELXL-97
_cell_angle_alpha 90
_cell_angle_beta 92.322(4)
_cell_angle_gamma 90
_cell_formula_units_Z 4
_cell_length_a 13.1459(6)
_cell_length_b 11.3740(6)
_cell_length_c 15.2985(7)
_cell_measurement_reflns_used 2631
_cell_measurement_temperature 90.0(5)
_cell_measurement_theta_max 24.13
_cell_measurement_theta_min 2.23
_cell_volume 2285.58(19)
_computing_cell_refinement 'Bruker SAINT'
_computing_data_reduction 'Bruker SAINT'
_computing_molecular_graphics 'ORTEP-3 for Windows (Farrugia, 2012)'
_computing_publication_material 'SHELXL-97 (Sheldrick, 2008)'
_computing_structure_refinement 'SHELXL-97 (Sheldrick, 2008)'
_computing_structure_solution 'SHELXS-97 (Sheldrick, 2008)'
_diffrn_ambient_temperature 90.0(5)
_diffrn_measured_fraction_theta_full 1.000
_diffrn_measured_fraction_theta_max 1.000
_diffrn_measurement_device_type 'Bruker Kappa APEX-II DUO'
_diffrn_measurement_method '\f and \w scans'
_diffrn_radiation_monochromator 'TRIUMPH curved graphite'
_diffrn_radiation_source 'fine-focus sealed tube'
_diffrn_radiation_type MoK\a
_diffrn_radiation_wavelength 0.71073
_diffrn_reflns_av_R_equivalents 0.0817
_diffrn_reflns_av_sigmaI/netI 0.0651
_diffrn_reflns_limit_h_max 15
_diffrn_reflns_limit_h_min -15
_diffrn_reflns_limit_k_max 13
_diffrn_reflns_limit_k_min -13
_diffrn_reflns_limit_l_max 18
_diffrn_reflns_limit_l_min -18
_diffrn_reflns_number 20282
_diffrn_reflns_theta_full 25.00
_diffrn_reflns_theta_max 25.35
_diffrn_reflns_theta_min 2.23
_exptl_absorpt_coefficient_mu 0.169
_exptl_absorpt_correction_T_max 0.9916
_exptl_absorpt_correction_T_min 0.8381
_exptl_absorpt_correction_type multi-scan
_exptl_absorpt_process_details 'SADABS (Sheldrick, 2004)'
_exptl_crystal_colour colourless
_exptl_crystal_density_diffrn 1.286
_exptl_crystal_density_method 'not measured'
_exptl_crystal_description needle
_exptl_crystal_F_000 936
_exptl_crystal_size_max 0.20
_exptl_crystal_size_mid 0.08
_exptl_crystal_size_min 0.05
_refine_diff_density_max 0.197
_refine_diff_density_min -0.411
_refine_diff_density_rms 0.056
_refine_ls_extinction_method none
_refine_ls_goodness_of_fit_ref 1.014
_refine_ls_hydrogen_treatment mixed
_refine_ls_matrix_type full
_refine_ls_number_parameters 294
_refine_ls_number_reflns 4179
_refine_ls_number_restraints 0
_refine_ls_restrained_S_all 1.014
_refine_ls_R_factor_all 0.0919
_refine_ls_R_factor_gt 0.0498
_refine_ls_shift/su_max 0.000
_refine_ls_shift/su_mean 0.000
_refine_ls_structure_factor_coef Fsqd
_refine_ls_weighting_details 'calc w=1/[\s^2^(Fo^2^)+(0.0459P)^2^+1.3248P] where P=(Fo^2^+2Fc^2^)/3'
_refine_ls_weighting_scheme calc
_refine_ls_wR_factor_gt 0.1016
_refine_ls_wR_factor_ref 0.1164
_reflns_number_gt 2773
_reflns_number_total 4179
_reflns_threshold_expression I>2\s(I)
_cod_data_source_file ol7b00962_si_002.cif
_cod_data_source_block Saputra5
_cod_depositor_comments
;
The following automatic conversions were performed:

'_symmetry_cell_setting' value 'Monoclinic' changed to 'monoclinic'
according to
/home/data/users/saulius/crontab/automatic-downloads/current/ACS/lib/dictionaries/cif_core.dic
dictionary named 'cif_core.dic' version 2.4.2 from 2011-04-26.

Automatic conversion script
Id: cif_fix_values 4973 2017-02-22 13:04:09Z antanas 
;
_cod_original_sg_symbol_Hall '-P 2ybc '
_cod_original_sg_symbol_H-M 'P 21/c  '
_cod_database_code 1546226

loop_
_symmetry_equiv_pos_as_xyz
'x, y, z'
'-x, y+1/2, -z+1/2'
'-x, -y, -z'
'x, -y-1/2, z-1/2'

loop_
_atom_site_label
_atom_site_type_symbol
_atom_site_fract_x
_atom_site_fract_y
_atom_site_fract_z
_atom_site_U_iso_or_equiv
_atom_site_adp_type
_atom_site_occupancy
_atom_site_symmetry_multiplicity
_atom_site_calc_flag
_atom_site_refinement_flags
S1 S 0.31142(5) 0.82767(6) 0.63451(4) 0.02185(18) Uani 1 1 d .
O1 O 0.37699(14) 0.81177(16) 0.71155(11) 0.0246(4) Uani 1 1 d .
O2 O 0.24142(14) 0.92457(16) 0.63016(12) 0.0277(5) Uani 1 1 d .
N1 N 0.34446(18) 0.5472(2) 0.37278(15) 0.0238(5) Uani 1 1 d .
H1N H 0.359(2) 0.583(3) 0.3259(19) 0.029 Uiso 1 1 d .
N2 N 0.24372(16) 0.70900(19) 0.62450(14) 0.0207(5) Uani 1 1 d .
C1 C 0.2826(2) 0.5986(2) 0.65733(16) 0.0212(6) Uani 1 1 d .
C2 C 0.3690(2) 0.5356(2) 0.61421(16) 0.0209(6) Uani 1 1 d .
H2 H 0.4324 0.5837 0.6218 0.025 Uiso 1 1 calc R
C3 C 0.3802(2) 0.4228(2) 0.67057(17) 0.0249(6) Uani 1 1 d .
H3A H 0.3799 0.3523 0.6326 0.030 Uiso 1 1 calc R
H3B H 0.4451 0.4246 0.7057 0.030 Uiso 1 1 calc R
C4 C 0.2893(2) 0.4192(2) 0.73118(17) 0.0260(6) Uani 1 1 d .
H4A H 0.2417 0.3550 0.7138 0.031 Uiso 1 1 calc R
H4B H 0.3129 0.4070 0.7928 0.031 Uiso 1 1 calc R
C5 C 0.2386(2) 0.5370(2) 0.71990(16) 0.0228(6) Uani 1 1 d .
C6 C 0.34526(19) 0.5171(2) 0.51806(16) 0.0202(6) Uani 1 1 d .
C7 C 0.3912(2) 0.5748(2) 0.45213(17) 0.0231(6) Uani 1 1 d .
H7 H 0.4476 0.6266 0.4600 0.028 Uiso 1 1 calc R
C8 C 0.2654(2) 0.4712(2) 0.38648(17) 0.0225(6) Uani 1 1 d .
C9 C 0.2639(2) 0.4495(2) 0.47748(17) 0.0219(6) Uani 1 1 d .
C10 C 0.1889(2) 0.3727(3) 0.50738(18) 0.0273(7) Uani 1 1 d .
H10 H 0.1861 0.3549 0.5679 0.033 Uiso 1 1 calc R
C11 C 0.1195(2) 0.3236(3) 0.44814(19) 0.0336(7) Uani 1 1 d .
H11 H 0.0696 0.2709 0.4684 0.040 Uiso 1 1 calc R
C12 C 0.1210(2) 0.3497(3) 0.35883(18) 0.0304(7) Uani 1 1 d .
H12 H 0.0709 0.3162 0.3198 0.037 Uiso 1 1 calc R
C13 C 0.1939(2) 0.4233(2) 0.32635(18) 0.0274(7) Uani 1 1 d .
H13 H 0.1955 0.4407 0.2657 0.033 Uiso 1 1 calc R
C14 C 0.1511(2) 0.5712(3) 0.77218(17) 0.0251(6) Uani 1 1 d .
C15 C 0.0842(2) 0.4848(3) 0.79983(18) 0.0333(7) Uani 1 1 d .
H15 H 0.0961 0.4049 0.7854 0.040 Uiso 1 1 calc R
C16 C 0.0007(2) 0.5133(3) 0.8478(2) 0.0420(8) Uani 1 1 d .
H16 H -0.0442 0.4532 0.8653 0.050 Uiso 1 1 calc R
C17 C -0.0178(2) 0.6292(3) 0.87064(19) 0.0384(8) Uani 1 1 d .
H17 H -0.0755 0.6490 0.9031 0.046 Uiso 1 1 calc R
C18 C 0.0489(2) 0.7154(3) 0.84555(18) 0.0350(8) Uani 1 1 d .
H18 H 0.0375 0.7948 0.8616 0.042 Uiso 1 1 calc R
C19 C 0.1324(2) 0.6871(3) 0.79706(17) 0.0287(7) Uani 1 1 d .
H19 H 0.1776 0.7476 0.7805 0.034 Uiso 1 1 calc R
C20 C 0.1566(2) 0.7049(3) 0.56116(19) 0.0301(7) Uani 1 1 d .
H20A H 0.1796 0.6778 0.5045 0.045 Uiso 1 1 calc R
H20B H 0.1270 0.7836 0.5547 0.045 Uiso 1 1 calc R
H20C H 0.1052 0.6505 0.5821 0.045 Uiso 1 1 calc R
C21 C 0.3899(2) 0.8417(2) 0.54446(17) 0.0218(6) Uani 1 1 d .
C22 C 0.3449(2) 0.8646(2) 0.46217(17) 0.0236(6) Uani 1 1 d .
H22 H 0.2733 0.8745 0.4551 0.028 Uiso 1 1 calc R
C23 C 0.4058(2) 0.8726(2) 0.39147(18) 0.0263(7) Uani 1 1 d .
H23 H 0.3751 0.8857 0.3350 0.032 Uiso 1 1 calc R
C24 C 0.5114(2) 0.8621(2) 0.40035(17) 0.0232(6) Uani 1 1 d .
C25 C 0.5551(2) 0.8407(2) 0.48324(17) 0.0244(6) Uani 1 1 d .
H25 H 0.6269 0.8339 0.4906 0.029 Uiso 1 1 calc R
C26 C 0.4950(2) 0.8291(2) 0.55528(17) 0.0227(6) Uani 1 1 d .
H26 H 0.5253 0.8128 0.6114 0.027 Uiso 1 1 calc R
C27 C 0.5747(2) 0.8749(3) 0.32080(18) 0.0302(7) Uani 1 1 d .
H27A H 0.6466 0.8624 0.3375 0.045 Uiso 1 1 calc R
H27B H 0.5657 0.9541 0.2964 0.045 Uiso 1 1 calc R
H27C H 0.5529 0.8166 0.2768 0.045 Uiso 1 1 calc R

loop_
_atom_site_aniso_label
_atom_site_aniso_U_11
_atom_site_aniso_U_22
_atom_site_aniso_U_33
_atom_site_aniso_U_23
_atom_site_aniso_U_13
_atom_site_aniso_U_12
S1 0.0285(4) 0.0162(4) 0.0210(3) -0.0025(3) 0.0027(3) 0.0010(3)
O1 0.0317(11) 0.0217(11) 0.0204(10) -0.0027(8) 0.0016(8) -0.0003(9)
O2 0.0325(11) 0.0178(11) 0.0329(11) -0.0051(8) 0.0045(9) 0.0074(9)
N1 0.0341(14) 0.0193(13) 0.0186(12) 0.0020(10) 0.0064(10) -0.0032(11)
N2 0.0231(12) 0.0167(12) 0.0224(12) -0.0003(9) 0.0007(9) 0.0000(9)
C1 0.0258(15) 0.0177(15) 0.0202(14) -0.0016(11) 0.0018(11) 0.0003(12)
C2 0.0217(14) 0.0185(15) 0.0228(14) 0.0000(11) 0.0045(11) 0.0002(12)
C3 0.0293(15) 0.0225(16) 0.0230(14) 0.0002(12) 0.0037(12) 0.0030(13)
C4 0.0323(16) 0.0235(16) 0.0223(14) 0.0024(12) 0.0033(12) -0.0015(13)
C5 0.0258(15) 0.0232(16) 0.0196(14) -0.0019(12) 0.0029(11) -0.0030(12)
C6 0.0247(15) 0.0159(15) 0.0204(13) -0.0006(11) 0.0051(11) 0.0022(12)
C7 0.0277(15) 0.0194(15) 0.0227(14) -0.0036(12) 0.0059(12) 0.0005(12)
C8 0.0292(15) 0.0172(15) 0.0216(14) 0.0007(11) 0.0060(12) 0.0021(12)
C9 0.0262(15) 0.0175(15) 0.0225(14) -0.0006(11) 0.0055(12) -0.0003(12)
C10 0.0309(16) 0.0288(17) 0.0224(15) 0.0054(12) 0.0031(12) -0.0033(13)
C11 0.0327(16) 0.0368(19) 0.0313(16) 0.0051(14) 0.0018(13) -0.0102(15)
C12 0.0307(16) 0.0339(19) 0.0265(16) -0.0011(13) -0.0009(12) -0.0053(14)
C13 0.0353(16) 0.0279(17) 0.0193(14) -0.0015(12) 0.0041(12) -0.0009(14)
C14 0.0273(15) 0.0311(17) 0.0171(13) -0.0024(12) 0.0031(11) -0.0031(13)
C15 0.0350(18) 0.0338(19) 0.0317(16) 0.0032(14) 0.0086(14) -0.0033(14)
C16 0.0369(19) 0.055(2) 0.0344(17) 0.0036(17) 0.0110(14) -0.0103(17)
C17 0.0277(16) 0.062(2) 0.0260(16) -0.0069(15) 0.0079(13) 0.0019(16)
C18 0.0342(17) 0.047(2) 0.0242(16) -0.0074(14) 0.0024(13) 0.0050(16)
C19 0.0300(16) 0.0343(18) 0.0222(15) -0.0039(13) 0.0053(12) -0.0015(14)
C20 0.0270(15) 0.0276(17) 0.0352(17) 0.0011(13) -0.0040(13) 0.0017(13)
C21 0.0292(15) 0.0111(14) 0.0255(14) -0.0013(11) 0.0042(11) 0.0001(12)
C22 0.0268(15) 0.0153(15) 0.0286(15) 0.0015(12) -0.0005(12) 0.0006(12)
C23 0.0372(17) 0.0201(15) 0.0218(15) 0.0023(12) 0.0013(13) -0.0019(13)
C24 0.0343(16) 0.0106(14) 0.0252(15) -0.0007(11) 0.0060(12) -0.0043(12)
C25 0.0279(15) 0.0160(15) 0.0294(15) -0.0026(12) 0.0037(12) -0.0032(12)
C26 0.0275(15) 0.0164(14) 0.0242(14) -0.0024(12) 0.0009(11) -0.0011(12)
C27 0.0442(18) 0.0157(15) 0.0312(16) 0.0018(12) 0.0081(14) -0.0031(13)

loop_
_atom_type_symbol
_atom_type_description
_atom_type_scat_dispersion_real
_atom_type_scat_dispersion_imag
_atom_type_scat_source
C C 0.0033 0.0016 'International Tables Vol C Tables 4.2.6.8 and 6.1.1.4'
H H 0.0000 0.0000 'International Tables Vol C Tables 4.2.6.8 and 6.1.1.4'
N N 0.0061 0.0033 'International Tables Vol C Tables 4.2.6.8 and 6.1.1.4'
O O 0.0106 0.0060 'International Tables Vol C Tables 4.2.6.8 and 6.1.1.4'
S S 0.1246 0.1234 'International Tables Vol C Tables 4.2.6.8 and 6.1.1.4'

loop_
_geom_angle_atom_site_label_1
_geom_angle_atom_site_label_2
_geom_angle_atom_site_label_3
_geom_angle
O2 S1 O1 119.65(11)
O2 S1 N2 106.65(11)
O1 S1 N2 106.28(11)
O2 S1 C21 106.80(12)
O1 S1 C21 107.51(12)
N2 S1 C21 109.76(12)
C8 N1 C7 108.8(2)
C8 N1 H1N 128.6(19)
C7 N1 H1N 121.9(19)
C1 N2 C20 117.3(2)
C1 N2 S1 120.53(17)
C20 N2 S1 119.92(18)
C5 C1 N2 123.3(2)
C5 C1 C2 114.7(2)
N2 C1 C2 121.5(2)
C6 C2 C1 111.2(2)
C6 C2 C3 116.1(2)
C1 C2 C3 101.8(2)
C6 C2 H2 109.1
C1 C2 H2 109.1
C3 C2 H2 109.1
C4 C3 C2 107.3(2)
C4 C3 H3A 110.2
C2 C3 H3A 110.2
C4 C3 H3B 110.2
C2 C3 H3B 110.2
H3A C3 H3B 108.5
C5 C4 C3 104.9(2)
C5 C4 H4A 110.8
C3 C4 H4A 110.8
C5 C4 H4B 110.8
C3 C4 H4B 110.8
H4A C4 H4B 108.8
C1 C5 C14 128.2(3)
C1 C5 C4 110.3(2)
C14 C5 C4 121.5(2)
C7 C6 C9 106.4(2)
C7 C6 C2 125.1(2)
C9 C6 C2 128.1(2)
C6 C7 N1 110.3(2)
C6 C7 H7 124.8
N1 C7 H7 124.8
N1 C8 C13 129.6(2)
N1 C8 C9 107.5(2)
C13 C8 C9 122.9(2)
C10 C9 C8 117.8(2)
C10 C9 C6 135.3(2)
C8 C9 C6 106.9(2)
C11 C10 C9 119.4(3)
C11 C10 H10 120.3
C9 C10 H10 120.3
C10 C11 C12 121.4(3)
C10 C11 H11 119.3
C12 C11 H11 119.3
C13 C12 C11 121.2(3)
C13 C12 H12 119.4
C11 C12 H12 119.4
C12 C13 C8 117.2(3)
C12 C13 H13 121.4
C8 C13 H13 121.4
C15 C14 C19 117.5(3)
C15 C14 C5 119.5(3)
C19 C14 C5 123.0(3)
C16 C15 C14 121.3(3)
C16 C15 H15 119.4
C14 C15 H15 119.4
C15 C16 C17 120.5(3)
C15 C16 H16 119.8
C17 C16 H16 119.8
C18 C17 C16 119.0(3)
C18 C17 H17 120.5
C16 C17 H17 120.5
C17 C18 C19 120.6(3)
C17 C18 H18 119.7
C19 C18 H18 119.7
C18 C19 C14 121.1(3)
C18 C19 H19 119.5
C14 C19 H19 119.5
N2 C20 H20A 109.5
N2 C20 H20B 109.5
H20A C20 H20B 109.5
N2 C20 H20C 109.5
H20A C20 H20C 109.5
H20B C20 H20C 109.5
C26 C21 C22 120.6(2)
C26 C21 S1 120.5(2)
C22 C21 S1 118.9(2)
C23 C22 C21 119.0(3)
C23 C22 H22 120.5
C21 C22 H22 120.5
C22 C23 C24 121.8(3)
C22 C23 H23 119.1
C24 C23 H23 119.1
C25 C24 C23 118.4(2)
C25 C24 C27 122.1(2)
C23 C24 C27 119.5(2)
C26 C25 C24 120.9(3)
C26 C25 H25 119.6
C24 C25 H25 119.6
C25 C26 C21 119.3(2)
C25 C26 H26 120.3
C21 C26 H26 120.3
C24 C27 H27A 109.5
C24 C27 H27B 109.5
H27A C27 H27B 109.5
C24 C27 H27C 109.5
H27A C27 H27C 109.5
H27B C27 H27C 109.5

loop_
_geom_bond_atom_site_label_1
_geom_bond_atom_site_label_2
_geom_bond_distance
S1 O2 1.4356(19)
S1 O1 1.4431(18)
S1 N2 1.621(2)
S1 C21 1.761(3)
N1 C8 1.374(3)
N1 C7 1.375(3)
N1 H1N 0.85(3)
N2 C1 1.439(3)
N2 C20 1.470(3)
C1 C5 1.337(4)
C1 C2 1.516(4)
C2 C6 1.506(3)
C2 C3 1.550(4)
C2 H2 1.0000
C3 C4 1.543(4)
C3 H3A 0.9900
C3 H3B 0.9900
C4 C5 1.503(4)
C4 H4A 0.9900
C4 H4B 0.9900
C5 C14 1.479(4)
C6 C7 1.365(4)
C6 C9 1.438(4)
C7 H7 0.9500
C8 C13 1.399(4)
C8 C9 1.415(4)
C9 C10 1.407(4)
C10 C11 1.378(4)
C10 H10 0.9500
C11 C12 1.399(4)
C11 H11 0.9500
C12 C13 1.380(4)
C12 H12 0.9500
C13 H13 0.9500
C14 C15 1.396(4)
C14 C19 1.397(4)
C15 C16 1.383(4)
C15 H15 0.9500
C16 C17 1.388(5)
C16 H16 0.9500
C17 C18 1.379(5)
C17 H17 0.9500
C18 C19 1.388(4)
C18 H18 0.9500
C19 H19 0.9500
C20 H20A 0.9800
C20 H20B 0.9800
C20 H20C 0.9800
C21 C26 1.393(4)
C21 C22 1.394(4)
C22 C23 1.374(4)
C22 H22 0.9500
C23 C24 1.395(4)
C23 H23 0.9500
C24 C25 1.392(4)
C24 C27 1.509(4)
C25 C26 1.388(4)
C25 H25 0.9500
C26 H26 0.9500
C27 H27A 0.9800
C27 H27B 0.9800
C27 H27C 0.9800

loop_
_geom_hbond_atom_site_label_D
_geom_hbond_atom_site_label_H
_geom_hbond_atom_site_label_A
_geom_hbond_distance_DH
_geom_hbond_distance_HA
_geom_hbond_distance_DA
_geom_hbond_angle_DHA
_geom_hbond_site_symmetry_A
N1 H1N O1 0.85(3) 2.14(3) 2.987(3) 172(3) 4_575

loop_
_geom_torsion_atom_site_label_1
_geom_torsion_atom_site_label_2
_geom_torsion_atom_site_label_3
_geom_torsion_atom_site_label_4
_geom_torsion
O2 S1 N2 C1 -156.85(19)
O1 S1 N2 C1 -28.2(2)
C21 S1 N2 C1 87.8(2)
O2 S1 N2 C20 40.7(2)
O1 S1 N2 C20 169.4(2)
C21 S1 N2 C20 -74.6(2)
C20 N2 C1 C5 -78.8(3)
S1 N2 C1 C5 118.4(3)
C20 N2 C1 C2 92.7(3)
S1 N2 C1 C2 -70.2(3)
C5 C1 C2 C6 117.9(3)
N2 C1 C2 C6 -54.2(3)
C5 C1 C2 C3 -6.3(3)
N2 C1 C2 C3 -178.5(2)
C6 C2 C3 C4 -111.7(2)
C1 C2 C3 C4 9.2(3)
C2 C3 C4 C5 -9.2(3)
N2 C1 C5 C14 -5.9(4)
C2 C1 C5 C14 -177.9(2)
N2 C1 C5 C4 172.6(2)
C2 C1 C5 C4 0.6(3)
C3 C4 C5 C1 5.5(3)
C3 C4 C5 C14 -175.9(2)
C1 C2 C6 C7 109.0(3)
C3 C2 C6 C7 -135.2(3)
C1 C2 C6 C9 -62.4(3)
C3 C2 C6 C9 53.4(4)
C9 C6 C7 N1 -0.4(3)
C2 C6 C7 N1 -173.3(2)
C8 N1 C7 C6 0.7(3)
C7 N1 C8 C13 177.0(3)
C7 N1 C8 C9 -0.8(3)
N1 C8 C9 C10 -179.6(2)
C13 C8 C9 C10 2.4(4)
N1 C8 C9 C6 0.6(3)
C13 C8 C9 C6 -177.4(2)
C7 C6 C9 C10 -179.9(3)
C2 C6 C9 C10 -7.2(5)
C7 C6 C9 C8 -0.1(3)
C2 C6 C9 C8 172.5(3)
C8 C9 C10 C11 -1.1(4)
C6 C9 C10 C11 178.6(3)
C9 C10 C11 C12 -0.9(5)
C10 C11 C12 C13 1.8(5)
C11 C12 C13 C8 -0.6(4)
N1 C8 C13 C12 -179.1(3)
C9 C8 C13 C12 -1.6(4)
C1 C5 C14 C15 147.6(3)
C4 C5 C14 C15 -30.8(4)
C1 C5 C14 C19 -33.4(4)
C4 C5 C14 C19 148.2(3)
C19 C14 C15 C16 1.9(4)
C5 C14 C15 C16 -179.2(3)
C14 C15 C16 C17 -0.7(5)
C15 C16 C17 C18 -0.7(5)
C16 C17 C18 C19 1.0(4)
C17 C18 C19 C14 0.2(4)
C15 C14 C19 C18 -1.6(4)
C5 C14 C19 C18 179.5(2)
O2 S1 C21 C26 133.6(2)
O1 S1 C21 C26 4.0(2)
N2 S1 C21 C26 -111.2(2)
O2 S1 C21 C22 -46.9(2)
O1 S1 C21 C22 -176.5(2)
N2 S1 C21 C22 68.3(2)
C26 C21 C22 C23 1.1(4)
S1 C21 C22 C23 -178.4(2)
C21 C22 C23 C24 -2.1(4)
C22 C23 C24 C25 1.3(4)
C22 C23 C24 C27 -178.4(3)
C23 C24 C25 C26 0.5(4)
C27 C24 C25 C26 -179.9(3)
C24 C25 C26 C21 -1.3(4)
C22 C21 C26 C25 0.5(4)
S1 C21 C26 C25 -179.9(2)
